data_7101648
loop_
_publ_author_name
'Gavrilenko, Konstantin S'
'Gal, Yann Le'
'Cador, Olivier'
'Golhen, St\'ephane'
'Ouahab, Lahc\`ene'

_publ_section_title
;
 First trinuclear paramagnetic transition metal complexes with redox
 active ligands derived from TTF: Co2M(PhCOO)6(TTF-CH=CH-py)2.2CH3CN, M
 = CoII, MnII.
;
_journal_issue 3
_journal_name_full 'Chemical communications (Cambridge, England)'
_journal_page_first 280
_journal_page_last 282
_journal_paper_doi 10.1039/b613191c
_journal_year 2007
_chemical_formula_sum 'C72 H54 Co2 Mn N4 O12 S8'
_chemical_formula_weight 1596.47
_chemical_name_systematic
;
?
;
_space_group_IT_number 2
_symmetry_cell_setting triclinic
_symmetry_space_group_name_Hall '-P 1'
_symmetry_space_group_name_H-M 'P -1'
_atom_sites_solution_hydrogens geom
_atom_sites_solution_primary direct
_atom_sites_solution_secondary difmap
_audit_creation_method SHELXL-97
_cell_angle_alpha 95.5940(10)
_cell_angle_beta 106.8340(11)
_cell_angle_gamma 90.2950(12)
_cell_formula_units_Z 1
_cell_length_a 10.6124(3)
_cell_length_b 11.7260(3)
_cell_length_c 14.9724(5)
_cell_measurement_reflns_used 7634
_cell_measurement_temperature 293(2)
_cell_measurement_theta_max 27.485
_cell_measurement_theta_min 0.998
_cell_volume 1773.76(9)
_computing_cell_refinement 'HKL Scalepack (Otwinowski & Minor 1997)'
_computing_data_collection 'Collect (Nonius BV, 1997-2000)'
_computing_data_reduction 'HKL Denzo and Scalepack (Otwinowski & Minor 1997)'
_computing_structure_refinement 'SHELXL-97 (Sheldrick, 1997)'
_computing_structure_solution 'SHELXS-97 (Sheldrick, 1997)'
_diffrn_ambient_temperature 293(2)
_diffrn_detector_area_resol_mean 9
_diffrn_measured_fraction_theta_full 0.990
_diffrn_measured_fraction_theta_max 0.990
_diffrn_measurement_device '95mm CCD camera on \k-goniostat'
_diffrn_measurement_device_type KappaCCD
_diffrn_measurement_method CCD
_diffrn_radiation_monochromator graphite
_diffrn_radiation_source 'fine-focus sealed tube'
_diffrn_radiation_type MoK\a
_diffrn_radiation_wavelength 0.71073
_diffrn_reflns_av_R_equivalents 0.0292
_diffrn_reflns_av_sigmaI/netI 0.0496
_diffrn_reflns_limit_h_max 13
_diffrn_reflns_limit_h_min -13
_diffrn_reflns_limit_k_max 15
_diffrn_reflns_limit_k_min -15
_diffrn_reflns_limit_l_max 19
_diffrn_reflns_limit_l_min -19
_diffrn_reflns_number 14183
_diffrn_reflns_theta_full 27.57
_diffrn_reflns_theta_max 27.57
_diffrn_reflns_theta_min 2.37
_exptl_absorpt_coefficient_mu 0.937
_exptl_absorpt_correction_type none
_exptl_crystal_colour 'deep red'
_exptl_crystal_density_diffrn 1.495
_exptl_crystal_density_method 'not measured'
_exptl_crystal_description losange
_exptl_crystal_F_000 817
_refine_diff_density_max 0.464
_refine_diff_density_min -0.517
_refine_diff_density_rms 0.072
_refine_ls_extinction_method none
_refine_ls_goodness_of_fit_ref 1.058
_refine_ls_hydrogen_treatment constr
_refine_ls_matrix_type full
_refine_ls_number_parameters 449
_refine_ls_number_reflns 8135
_refine_ls_number_restraints 0
_refine_ls_restrained_S_all 1.058
_refine_ls_R_factor_all 0.0637
_refine_ls_R_factor_gt 0.0436
_refine_ls_shift/su_max 0.001
_refine_ls_shift/su_mean 0.000
_refine_ls_structure_factor_coef Fsqd
_refine_ls_weighting_details 'calc w=1/[\s^2^(Fo^2^)+(0.0487P)^2^+1.0328P] where P=(Fo^2^+2Fc^2^)/3'
_refine_ls_weighting_scheme calc
_refine_ls_wR_factor_gt 0.1064
_refine_ls_wR_factor_ref 0.1185
_reflns_number_gt 6262
_reflns_number_total 8135
_reflns_threshold_expression >2sigma(I)
_cod_data_source_file b613191c.txt
_cod_data_source_block 2
_cod_original_sg_symbol_H-M P-1
_cod_database_code 7101648

loop_
_symmetry_equiv_pos_as_xyz
'x, y, z'
'-x, -y, -z'

loop_
_atom_site_label
_atom_site_type_symbol
_atom_site_fract_x
_atom_site_fract_y
_atom_site_fract_z
_atom_site_U_iso_or_equiv
_atom_site_adp_type
_atom_site_occupancy
_atom_site_symmetry_multiplicity
_atom_site_calc_flag
_atom_site_refinement_flags
C1 C 0.4034(3) 0.2334(2) 0.45897(19) 0.0369(5) Uani 1 1 d .
C2 C 0.4067(3) 0.1269(2) 0.3947(2) 0.0400(6) Uani 1 1 d .
C3 C 0.4580(4) 0.1338(3) 0.3209(2) 0.0567(8) Uani 1 1 d .
H3 H 0.4893 0.2041 0.3107 0.068 Uiso 1 1 calc R
C4 C 0.4634(4) 0.0362(3) 0.2613(3) 0.0651(9) Uani 1 1 d .
H4 H 0.4985 0.0413 0.2116 0.078 Uiso 1 1 calc R
C5 C 0.4169(4) -0.0677(3) 0.2761(3) 0.0605(9) Uani 1 1 d .
H5 H 0.4203 -0.1328 0.2362 0.073 Uiso 1 1 calc R
C6 C 0.3655(3) -0.0758(3) 0.3492(3) 0.0600(9) Uani 1 1 d .
H6 H 0.3344 -0.1464 0.3590 0.072 Uiso 1 1 calc R
C7 C 0.3596(3) 0.0219(2) 0.4095(2) 0.0482(7) Uani 1 1 d .
H7 H 0.3244 0.0164 0.4591 0.058 Uiso 1 1 calc R
C8 C 0.2325(2) 0.5400(2) 0.55346(18) 0.0355(5) Uani 1 1 d .
C9 C 0.1414(2) 0.6374(2) 0.55344(19) 0.0366(5) Uani 1 1 d .
C10 C 0.1583(3) 0.7354(3) 0.5124(2) 0.0479(7) Uani 1 1 d .
H10 H 0.2247 0.7399 0.4836 0.057 Uiso 1 1 calc R
C11 C 0.0759(3) 0.8264(3) 0.5146(3) 0.0574(8) Uani 1 1 d .
H11 H 0.0885 0.8928 0.4885 0.069 Uiso 1 1 calc R
C12 C -0.0240(3) 0.8190(3) 0.5550(2) 0.0546(8) Uani 1 1 d .
H12 H -0.0798 0.8799 0.5551 0.066 Uiso 1 1 calc R
C13 C -0.0425(3) 0.7227(3) 0.5952(2) 0.0508(7) Uani 1 1 d .
H13 H -0.1103 0.7183 0.6228 0.061 Uiso 1 1 calc R
C14 C 0.0406(3) 0.6316(3) 0.5947(2) 0.0439(6) Uani 1 1 d .
H14 H 0.0284 0.5662 0.6222 0.053 Uiso 1 1 calc R
C15 C 0.5741(3) 0.4046(2) 0.71221(17) 0.0337(5) Uani 1 1 d .
C16 C 0.7133(3) 0.4283(2) 0.76829(18) 0.0360(5) Uani 1 1 d .
C17 C 0.7918(3) 0.5038(3) 0.7396(2) 0.0445(6) Uani 1 1 d .
H17 H 0.7574 0.5383 0.6847 0.053 Uiso 1 1 calc R
C18 C 0.9208(3) 0.5272(3) 0.7928(2) 0.0504(7) Uani 1 1 d .
H18 H 0.9730 0.5785 0.7742 0.061 Uiso 1 1 calc R
C19 C 0.9724(3) 0.4748(3) 0.8734(2) 0.0523(7) Uani 1 1 d .
H19 H 1.0597 0.4902 0.9085 0.063 Uiso 1 1 calc R
C20 C 0.8950(3) 0.3990(3) 0.9028(2) 0.0479(7) Uani 1 1 d .
H20 H 0.9304 0.3638 0.9572 0.057 Uiso 1 1 calc R
C21 C 0.7649(3) 0.3764(2) 0.85046(19) 0.0390(6) Uani 1 1 d .
H21 H 0.7121 0.3267 0.8701 0.047 Uiso 1 1 calc R
C22 C 0.1273(3) 0.2782(2) 0.7128(2) 0.0446(6) Uani 1 1 d .
H22 H 0.1154 0.3566 0.7109 0.053 Uiso 1 1 calc R
C23 C 0.0526(3) 0.2181(3) 0.7543(2) 0.0481(7) Uani 1 1 d .
H23 H -0.0090 0.2555 0.7789 0.058 Uiso 1 1 calc R
C24 C 0.0689(3) 0.1003(2) 0.7596(2) 0.0400(6) Uani 1 1 d .
C25 C 0.1590(3) 0.0497(2) 0.7175(2) 0.0401(6) Uani 1 1 d .
H25 H 0.1715 -0.0288 0.7173 0.048 Uiso 1 1 calc R
C26 C 0.2294(3) 0.1158(2) 0.67643(19) 0.0384(6) Uani 1 1 d .
H26 H 0.2885 0.0801 0.6484 0.046 Uiso 1 1 calc R
C27 C -0.0047(3) 0.0336(2) 0.8070(2) 0.0430(6) Uani 1 1 d .
H27 H -0.0093 -0.0459 0.7947 0.052 Uiso 1 1 calc R
C28 C -0.0652(3) 0.0817(3) 0.8668(2) 0.0457(6) Uani 1 1 d .
H28 H -0.0553 0.1610 0.8793 0.055 Uiso 1 1 calc R
C29 C -0.1447(3) 0.0254(3) 0.9150(2) 0.0439(6) Uani 1 1 d .
C30 C -0.2057(3) 0.0841(3) 0.9702(2) 0.0475(7) Uani 1 1 d .
H30 H -0.1932 0.1632 0.9828 0.057 Uiso 1 1 calc R
C31 C -0.2702(3) -0.1248(2) 0.9752(2) 0.0409(6) Uani 1 1 d .
C32 C -0.3126(3) -0.2222(2) 0.9977(2) 0.0400(6) Uani 1 1 d .
C33 C -0.3977(3) -0.3739(3) 1.0790(2) 0.0517(7) Uani 1 1 d .
H33 H -0.4323 -0.4111 1.1192 0.062 Uiso 1 1 calc R
C34 C -0.3369(3) -0.4315(3) 1.0242(2) 0.0518(7) Uani 1 1 d .
H34 H -0.3280 -0.5103 1.0247 0.062 Uiso 1 1 calc R
C35 C 0.7178(4) 0.3146(3) 0.1522(3) 0.0632(9) Uani 1 1 d .
C36 C 0.6285(5) 0.3149(6) 0.2075(3) 0.1047(18) Uani 1 1 d .
H36A H 0.6197 0.3921 0.2325 0.157 Uiso 1 1 calc R
H36B H 0.6617 0.2686 0.2582 0.157 Uiso 1 1 calc R
H36C H 0.5440 0.2843 0.1691 0.157 Uiso 1 1 calc R
N1 N 0.2166(2) 0.22999(19) 0.67495(16) 0.0375(5) Uani 1 1 d .
N2 N 0.7873(4) 0.3149(3) 0.1072(3) 0.0860(11) Uani 1 1 d .
O1 O 0.4437(2) 0.32599(17) 0.44043(15) 0.0525(5) Uani 1 1 d .
O2 O 0.35834(18) 0.21988(15) 0.52701(13) 0.0394(4) Uani 1 1 d .
O3 O 0.30134(19) 0.53668(19) 0.49888(14) 0.0467(5) Uani 1 1 d .
O4 O 0.23116(18) 0.46564(16) 0.61053(14) 0.0407(4) Uani 1 1 d .
O5 O 0.52857(18) 0.44464(18) 0.63578(13) 0.0443(5) Uani 1 1 d .
O6 O 0.50009(18) 0.34158(15) 0.74177(13) 0.0383(4) Uani 1 1 d .
S1 S -0.17111(7) -0.12363(6) 0.89862(6) 0.04604(18) Uani 1 1 d .
S2 S -0.30848(8) 0.01132(6) 1.01823(6) 0.04869(19) Uani 1 1 d .
S3 S -0.27415(8) -0.35656(6) 0.95170(6) 0.04767(18) Uani 1 1 d .
S4 S -0.41123(7) -0.22798(6) 1.07403(5) 0.04423(17) Uani 1 1 d .
Co2 Co 0.33881(3) 0.32995(3) 0.62771(2) 0.03456(10) Uani 1 1 d .
Mn1 Mn 0.5000 0.5000 0.5000 0.03172(13) Uani 1 2 d S

loop_
_atom_site_aniso_label
_atom_site_aniso_U_11
_atom_site_aniso_U_22
_atom_site_aniso_U_33
_atom_site_aniso_U_23
_atom_site_aniso_U_13
_atom_site_aniso_U_12
C1 0.0334(13) 0.0387(13) 0.0374(14) 0.0029(11) 0.0086(11) 0.0043(10)
C2 0.0356(13) 0.0420(14) 0.0390(14) 0.0015(11) 0.0062(11) 0.0077(11)
C3 0.077(2) 0.0481(17) 0.0488(18) 0.0001(14) 0.0253(17) 0.0081(15)
C4 0.084(3) 0.062(2) 0.0497(19) -0.0025(16) 0.0231(18) 0.0186(18)
C5 0.064(2) 0.0485(18) 0.055(2) -0.0100(15) 0.0010(17) 0.0215(15)
C6 0.0571(19) 0.0391(16) 0.075(2) -0.0065(15) 0.0093(18) 0.0038(13)
C7 0.0433(15) 0.0426(15) 0.0565(18) -0.0006(13) 0.0129(14) 0.0029(12)
C8 0.0317(12) 0.0422(13) 0.0342(13) 0.0071(10) 0.0113(10) 0.0028(10)
C9 0.0315(13) 0.0397(13) 0.0372(14) 0.0049(11) 0.0075(11) 0.0019(10)
C10 0.0432(15) 0.0491(16) 0.0525(17) 0.0140(13) 0.0131(13) 0.0016(12)
C11 0.061(2) 0.0420(16) 0.066(2) 0.0165(15) 0.0105(17) 0.0027(14)
C12 0.0462(17) 0.0492(17) 0.061(2) -0.0003(14) 0.0055(15) 0.0130(13)
C13 0.0409(16) 0.0590(18) 0.0549(18) 0.0079(15) 0.0170(14) 0.0135(13)
C14 0.0386(14) 0.0488(16) 0.0485(16) 0.0115(13) 0.0173(13) 0.0082(12)
C15 0.0389(13) 0.0369(12) 0.0282(12) 0.0020(10) 0.0149(10) 0.0043(10)
C16 0.0400(14) 0.0382(13) 0.0318(13) 0.0005(10) 0.0145(11) 0.0014(10)
C17 0.0435(15) 0.0579(17) 0.0346(14) 0.0033(12) 0.0159(12) -0.0035(12)
C18 0.0455(16) 0.0653(19) 0.0426(16) -0.0028(14) 0.0189(14) -0.0109(14)
C19 0.0384(15) 0.070(2) 0.0434(16) -0.0085(15) 0.0094(13) -0.0018(14)
C20 0.0493(17) 0.0530(17) 0.0367(15) 0.0016(12) 0.0061(13) 0.0084(13)
C21 0.0408(14) 0.0412(14) 0.0353(13) 0.0025(11) 0.0120(11) 0.0050(11)
C22 0.0499(16) 0.0419(15) 0.0505(17) 0.0092(12) 0.0267(14) 0.0050(12)
C23 0.0523(17) 0.0447(15) 0.0594(19) 0.0107(13) 0.0337(15) 0.0075(13)
C24 0.0377(14) 0.0454(15) 0.0397(14) 0.0074(12) 0.0147(12) -0.0033(11)
C25 0.0420(14) 0.0376(13) 0.0428(15) 0.0053(11) 0.0154(12) 0.0001(11)
C26 0.0378(13) 0.0406(14) 0.0388(14) 0.0033(11) 0.0146(11) 0.0012(11)
C27 0.0413(15) 0.0442(15) 0.0470(16) 0.0087(12) 0.0174(13) -0.0006(11)
C28 0.0451(16) 0.0506(16) 0.0435(16) 0.0112(13) 0.0144(13) 0.0029(12)
C29 0.0439(15) 0.0487(16) 0.0426(15) 0.0101(12) 0.0165(13) 0.0049(12)
C30 0.0529(17) 0.0469(16) 0.0485(17) 0.0118(13) 0.0216(14) 0.0036(13)
C31 0.0379(14) 0.0492(15) 0.0400(15) 0.0064(12) 0.0175(12) 0.0031(11)
C32 0.0382(14) 0.0458(15) 0.0387(14) 0.0038(11) 0.0158(12) 0.0029(11)
C33 0.0565(18) 0.0515(17) 0.0539(18) 0.0057(14) 0.0269(15) -0.0087(14)
C34 0.0549(18) 0.0484(16) 0.0581(19) 0.0026(14) 0.0268(16) -0.0044(13)
C35 0.065(2) 0.065(2) 0.054(2) -0.0016(16) 0.0124(18) -0.0117(17)
C36 0.077(3) 0.176(6) 0.060(3) 0.004(3) 0.022(2) -0.017(3)
N1 0.0373(12) 0.0426(12) 0.0357(11) 0.0059(9) 0.0150(10) 0.0013(9)
N2 0.092(3) 0.077(2) 0.093(3) -0.005(2) 0.039(2) -0.0158(19)
O1 0.0779(15) 0.0383(10) 0.0500(12) -0.0015(9) 0.0344(11) -0.0068(10)
O2 0.0395(10) 0.0407(10) 0.0424(10) 0.0049(8) 0.0184(8) 0.0037(8)
O3 0.0392(10) 0.0676(13) 0.0415(11) 0.0185(9) 0.0203(9) 0.0142(9)
O4 0.0400(10) 0.0437(10) 0.0461(11) 0.0131(8) 0.0219(9) 0.0080(8)
O5 0.0406(10) 0.0618(12) 0.0335(10) 0.0153(9) 0.0121(8) 0.0036(9)
O6 0.0386(10) 0.0384(9) 0.0402(10) 0.0067(8) 0.0144(8) 0.0003(7)
S1 0.0482(4) 0.0478(4) 0.0509(4) 0.0080(3) 0.0272(3) 0.0034(3)
S2 0.0535(4) 0.0465(4) 0.0563(5) 0.0095(3) 0.0307(4) 0.0069(3)
S3 0.0528(4) 0.0475(4) 0.0506(4) 0.0026(3) 0.0283(4) 0.0036(3)
S4 0.0426(4) 0.0501(4) 0.0459(4) 0.0016(3) 0.0232(3) -0.0014(3)
Co2 0.03478(19) 0.03751(19) 0.03548(19) 0.00730(14) 0.01549(15) 0.00256(13)
Mn1 0.0338(3) 0.0355(3) 0.0300(3) 0.0064(2) 0.0148(2) 0.0023(2)

loop_
_atom_type_symbol
_atom_type_description
_atom_type_scat_dispersion_real
_atom_type_scat_dispersion_imag
_atom_type_scat_source
C C 0.0033 0.0016 'International Tables Vol C Tables 4.2.6.8 and 6.1.1.4'
H H 0.0000 0.0000 'International Tables Vol C Tables 4.2.6.8 and 6.1.1.4'
N N 0.0061 0.0033 'International Tables Vol C Tables 4.2.6.8 and 6.1.1.4'
O O 0.0106 0.0060 'International Tables Vol C Tables 4.2.6.8 and 6.1.1.4'
S S 0.1246 0.1234 'International Tables Vol C Tables 4.2.6.8 and 6.1.1.4'
Co Co 0.3494 0.9721 'International Tables Vol C Tables 4.2.6.8 and 6.1.1.4'
Mn Mn 0.3368 0.7283 'International Tables Vol C Tables 4.2.6.8 and 6.1.1.4'

loop_
_geom_angle_atom_site_label_1
_geom_angle_atom_site_label_2
_geom_angle_atom_site_label_3
_geom_angle
_geom_angle_site_symmetry_1
_geom_angle_site_symmetry_3
O1 C1 O2 126.1(2) . .
O1 C1 C2 117.9(2) . .
O2 C1 C2 115.9(2) . .
C3 C2 C7 119.6(3) . .
C3 C2 C1 119.5(3) . .
C7 C2 C1 120.9(3) . .
C2 C3 C4 120.5(3) . .
C5 C4 C3 119.8(3) . .
C6 C5 C4 120.3(3) . .
C5 C6 C7 120.2(3) . .
C2 C7 C6 119.5(3) . .
O3 C8 O4 125.4(2) . .
O3 C8 C9 118.6(2) . .
O4 C8 C9 116.0(2) . .
C14 C9 C10 119.2(3) . .
C14 C9 C8 120.8(2) . .
C10 C9 C8 120.0(2) . .
C11 C10 C9 119.8(3) . .
C12 C11 C10 120.3(3) . .
C13 C12 C11 120.6(3) . .
C12 C13 C14 119.6(3) . .
C9 C14 C13 120.5(3) . .
O5 C15 O6 119.3(2) . .
O5 C15 C16 120.9(2) . .
O6 C15 C16 119.8(2) . .
C17 C16 C21 120.1(3) . .
C17 C16 C15 119.9(2) . .
C21 C16 C15 120.0(2) . .
C18 C17 C16 119.8(3) . .
C19 C18 C17 120.2(3) . .
C18 C19 C20 120.6(3) . .
C21 C20 C19 119.5(3) . .
C20 C21 C16 119.8(3) . .
N1 C22 C23 123.4(3) . .
C22 C23 C24 119.9(3) . .
C25 C24 C23 116.5(2) . .
C25 C24 C27 121.7(3) . .
C23 C24 C27 121.8(3) . .
C26 C25 C24 120.0(3) . .
N1 C26 C25 122.9(2) . .
C28 C27 C24 122.9(3) . .
C27 C28 C29 127.9(3) . .
C30 C29 C28 122.2(3) . .
C30 C29 S1 116.7(2) . .
C28 C29 S1 121.0(2) . .
C29 C30 S2 119.3(2) . .
C32 C31 S2 123.1(2) . .
C32 C31 S1 122.0(2) . .
S2 C31 S1 114.86(16) . .
C31 C32 S3 121.7(2) . .
C31 C32 S4 123.7(2) . .
S3 C32 S4 114.56(15) . .
C34 C33 S4 118.3(2) . .
C33 C34 S3 118.3(3) . .
N2 C35 C36 179.0(5) . .
C22 N1 C26 117.1(2) . .
C22 N1 Co2 120.49(18) . .
C26 N1 Co2 122.15(17) . .
C1 O1 Mn1 141.76(19) . .
C1 O2 Co2 130.41(17) . .
C8 O3 Mn1 138.73(18) . .
C8 O4 Co2 125.85(16) . .
C15 O5 Mn1 164.65(18) . .
C15 O5 Co2 83.27(15) . .
Mn1 O5 Co2 106.78(8) . .
C15 O6 Co2 98.81(16) . .
C29 S1 C31 94.46(13) . .
C30 S2 C31 94.14(14) . .
C34 S3 C32 93.94(14) . .
C33 S4 C32 93.91(14) . .
O2 Co2 O4 125.17(8) . .
O2 Co2 O6 112.39(8) . .
O4 Co2 O6 116.28(8) . .
O2 Co2 N1 97.49(8) . .
O4 Co2 N1 98.05(8) . .
O6 Co2 N1 99.42(8) . .
O2 Co2 O5 94.99(7) . .
O4 Co2 O5 89.94(7) . .
O6 Co2 O5 58.31(7) . .
N1 Co2 O5 157.43(8) . .
O5 Mn1 O5 180.00(4) . 2_666
O5 Mn1 O3 87.55(7) . .
O5 Mn1 O3 92.45(7) 2_666 .
O5 Mn1 O3 92.45(7) . 2_666
O5 Mn1 O3 87.55(7) 2_666 2_666
O3 Mn1 O3 180.00(11) . 2_666
O5 Mn1 O1 91.37(8) . 2_666
O5 Mn1 O1 88.63(8) 2_666 2_666
O3 Mn1 O1 88.31(9) . 2_666
O3 Mn1 O1 91.69(9) 2_666 2_666
O5 Mn1 O1 88.63(8) . .
O5 Mn1 O1 91.37(8) 2_666 .
O3 Mn1 O1 91.69(9) . .
O3 Mn1 O1 88.31(9) 2_666 .
O1 Mn1 O1 180.0 2_666 .

loop_
_geom_bond_atom_site_label_1
_geom_bond_atom_site_label_2
_geom_bond_distance
_geom_bond_site_symmetry_2
C1 O1 1.249(3) .
C1 O2 1.267(3) .
C1 C2 1.508(4) .
C2 C3 1.373(4) .
C2 C7 1.387(4) .
C3 C4 1.394(4) .
C4 C5 1.373(5) .
C5 C6 1.368(5) .
C6 C7 1.401(4) .
C8 O3 1.242(3) .
C8 O4 1.282(3) .
C8 C9 1.500(3) .
C9 C14 1.387(4) .
C9 C10 1.388(4) .
C10 C11 1.388(4) .
C11 C12 1.371(5) .
C12 C13 1.370(5) .
C13 C14 1.389(4) .
C15 O5 1.245(3) .
C15 O6 1.272(3) .
C15 C16 1.482(4) .
C16 C17 1.391(4) .
C16 C21 1.394(4) .
C17 C18 1.381(4) .
C18 C19 1.378(5) .
C19 C20 1.391(5) .
C20 C21 1.386(4) .
C22 N1 1.340(3) .
C22 C23 1.370(4) .
C23 C24 1.400(4) .
C24 C25 1.395(4) .
C24 C27 1.466(4) .
C25 C26 1.375(4) .
C26 N1 1.349(3) .
C27 C28 1.331(4) .
C28 C29 1.452(4) .
C29 C30 1.334(4) .
C29 S1 1.750(3) .
C30 S2 1.731(3) .
C31 C32 1.332(4) .
C31 S2 1.757(3) .
C31 S1 1.767(3) .
C32 S3 1.755(3) .
C32 S4 1.765(3) .
C33 C34 1.322(4) .
C33 S4 1.725(3) .
C34 S3 1.730(3) .
C35 N2 1.135(5) .
C35 C36 1.427(6) .
N1 Co2 2.057(2) .
O1 Mn1 2.1541(19) .
O2 Co2 1.9459(19) .
O3 Mn1 2.1495(18) .
O4 Co2 1.9573(18) .
O5 Mn1 2.1327(18) .
O5 Co2 2.383(2) .
O6 Co2 2.0307(19) .
Mn1 O5 2.1327(18) 2_666
Mn1 O3 2.1495(18) 2_666
Mn1 O1 2.154(2) 2_666
